data_4516193
loop_
_publ_author_name
'Sheng, Lan'
'Chen, Qiaonan'
'Wang, Chunyu'
'Chen, Hongwei'
'Zhang, Ting'
'Qin, Tianyou'
'Li, Minjie'
'Zhang, Jinyan'
'Ma, Jing'
'Zhang, Sean Xiao-An'

_publ_section_title
;
 Oxazolidine Transient Bases as Molecular Platforms for Testing Dynamic
 CO<sub>2</sub> Capture in Biochemical Systems.
;
_journal_issue 3
_journal_name_full 'ACS omega'
_journal_page_first 2883
_journal_page_last 2894
_journal_paper_doi 10.1021/acsomega.7b02028
_journal_volume 3
_journal_year 2018
_chemical_formula_sum 'C22 H26 N2 O'
_chemical_formula_weight 334.45
_space_group_crystal_system monoclinic
_space_group_IT_number 14
_space_group_name_Hall '-P 2ybc'
_space_group_name_H-M_alt 'P 1 21/c 1'
_atom_sites_solution_hydrogens geom
_audit_creation_method SHELXL-2014/7
_cell_angle_alpha 90
_cell_angle_beta 97.39(2)
_cell_angle_gamma 90
_cell_formula_units_Z 4
_cell_length_a 9.163(8)
_cell_length_b 8.368(8)
_cell_length_c 24.984(16)
_cell_measurement_reflns_used 353
_cell_measurement_temperature 296(2)
_cell_measurement_theta_max 19.24
_cell_measurement_theta_min 2.24
_cell_volume 1900(3)
_computing_structure_refinement 'SHELXL-2014/7 (Sheldrick, 2014)'
_diffrn_ambient_temperature 296(2)
_diffrn_measured_fraction_theta_full 0.994
_diffrn_measured_fraction_theta_max 0.994
_diffrn_measurement_device_type CCD
_diffrn_radiation_type MoK\a
_diffrn_radiation_wavelength 0.71073
_diffrn_reflns_av_R_equivalents 0.0575
_diffrn_reflns_av_unetI/netI 0.0606
_diffrn_reflns_Laue_measured_fraction_full 0.994
_diffrn_reflns_Laue_measured_fraction_max 0.994
_diffrn_reflns_limit_h_max 10
_diffrn_reflns_limit_h_min -10
_diffrn_reflns_limit_k_max 9
_diffrn_reflns_limit_k_min -9
_diffrn_reflns_limit_l_max 29
_diffrn_reflns_limit_l_min -23
_diffrn_reflns_number 11664
_diffrn_reflns_point_group_measured_fraction_full 0.994
_diffrn_reflns_point_group_measured_fraction_max 0.994
_diffrn_reflns_theta_full 25.000
_diffrn_reflns_theta_max 25.000
_diffrn_reflns_theta_min 1.644
_exptl_absorpt_coefficient_mu 0.072
_exptl_absorpt_correction_type multi-scan
_exptl_absorpt_process_details sadabs
_exptl_crystal_colour colorless
_exptl_crystal_density_diffrn 1.169
_exptl_crystal_description Block
_exptl_crystal_F_000 720
_exptl_crystal_size_max 0.220
_exptl_crystal_size_mid 0.200
_exptl_crystal_size_min 0.180
_exptl_transmission_factor_max 0.864
_exptl_transmission_factor_min 0.864
_refine_diff_density_max 0.774
_refine_diff_density_min -0.297
_refine_diff_density_rms 0.065
_refine_ls_extinction_method none
_refine_ls_goodness_of_fit_ref 1.102
_refine_ls_hydrogen_treatment constr
_refine_ls_matrix_type full
_refine_ls_number_parameters 230
_refine_ls_number_reflns 3313
_refine_ls_number_restraints 6
_refine_ls_restrained_S_all 1.109
_refine_ls_R_factor_all 0.1657
_refine_ls_R_factor_gt 0.1004
_refine_ls_shift/su_max 0.000
_refine_ls_shift/su_mean 0.000
_refine_ls_structure_factor_coef Fsqd
_refine_ls_weighting_details 'w=1/[\s^2^(Fo^2^)+(0.2000P)^2^] where P=(Fo^2^+2Fc^2^)/3'
_refine_ls_weighting_scheme calc
_refine_ls_wR_factor_gt 0.3007
_refine_ls_wR_factor_ref 0.3471
_reflns_Friedel_coverage 0.000
_reflns_number_gt 1700
_reflns_number_total 3313
_reflns_threshold_expression 'I > 2\s(I)'
_cod_data_source_file ao7b02028_si_004.cif
_cod_data_source_block 1
_cod_original_sg_symbol_H-M 'P 21/c'
_cod_database_code 4516193
_shelx_shelxl_version_number 2014/7
_shelx_space_group_comment
;
The symmetry employed for this shelxl refinement is uniquely defined
by the following loop, which should always be used as a source of
symmetry information in preference to the above space-group names.
They are only intended as comments.
;
_shelx_estimated_absorpt_t_min 0.984
_shelx_estimated_absorpt_t_max 0.987

loop_
_space_group_symop_operation_xyz
'x, y, z'
'-x, y+1/2, -z+1/2'
'-x, -y, -z'
'x, -y-1/2, z-1/2'

loop_
_atom_site_label
_atom_site_type_symbol
_atom_site_fract_x
_atom_site_fract_y
_atom_site_fract_z
_atom_site_U_iso_or_equiv
_atom_site_adp_type
_atom_site_occupancy
_atom_site_site_symmetry_order
_atom_site_calc_flag
_atom_site_refinement_flags_posn
_atom_site_refinement_flags_adp
C1 C 0.3377(5) 0.7887(5) 0.18899(16) 0.0569(11) Uani 1 1 d . .
C2 C 0.2540(6) 0.7404(6) 0.22872(19) 0.0760(14) Uani 1 1 d . .
H2 H 0.2808 0.6513 0.2500 0.091 Uiso 1 1 calc R U
C3 C 0.1309(6) 0.8273(6) 0.2358(2) 0.0770(15) Uani 1 1 d . .
H3 H 0.0739 0.7952 0.2621 0.092 Uiso 1 1 calc R U
C4 C 0.0904(6) 0.9566(7) 0.2061(2) 0.0869(16) Uani 1 1 d . .
H4 H 0.0037 1.0096 0.2108 0.104 Uiso 1 1 calc R U
C5 C 0.1784(6) 1.0137(7) 0.1675(2) 0.0874(16) Uani 1 1 d . .
H5 H 0.1548 1.1076 0.1483 0.105 Uiso 1 1 calc R U
C6 C 0.3012(5) 0.9244(6) 0.15921(16) 0.0626(12) Uani 1 1 d . .
C7 C 0.4080(5) 0.9520(6) 0.12007(18) 0.0733(13) Uani 1 1 d . U
C8 C 0.3375(7) 0.9204(8) 0.0617(2) 0.1008(19) Uani 1 1 d . .
H8A H 0.2937 0.8161 0.0595 0.151 Uiso 1 1 calc R U
H8B H 0.4117 0.9261 0.0380 0.151 Uiso 1 1 calc R U
H8C H 0.2632 0.9994 0.0514 0.151 Uiso 1 1 calc R U
C9 C 0.4776(6) 1.1268(6) 0.1208(2) 0.0930(17) Uani 1 1 d . U
H9A H 0.4026 1.2025 0.1079 0.140 Uiso 1 1 calc R U
H9B H 0.5542 1.1291 0.0980 0.140 Uiso 1 1 calc R U
H9C H 0.5180 1.1539 0.1571 0.140 Uiso 1 1 calc R U
C10 C 0.5278(5) 0.8307(5) 0.13917(17) 0.0629(12) Uani 1 1 d . U
C11 C 0.6726(7) 0.7697(6) 0.2208(2) 0.0911(17) Uani 1 1 d . .
H11A H 0.6667 0.8082 0.2571 0.109 Uiso 1 1 calc R U
H11B H 0.7724 0.7335 0.2190 0.109 Uiso 1 1 calc R U
C12 C 0.5688(6) 0.6365(7) 0.2081(2) 0.0926(18) Uani 1 1 d . .
H12A H 0.6157 0.5469 0.1926 0.111 Uiso 1 1 calc R U
H12B H 0.5276 0.6009 0.2399 0.111 Uiso 1 1 calc R U
C13 C 0.6042(6) 0.7538(6) 0.0945(2) 0.0794(14) Uani 1 1 d . U
H13 H 0.5537 0.6722 0.0747 0.095 Uiso 1 1 calc R U
C14 C 0.7302(7) 0.7911(7) 0.0818(2) 0.0815(15) Uani 1 1 d . .
H14 H 0.7842 0.8625 0.1051 0.098 Uiso 1 1 calc R U
C15 C 0.8027(6) 0.7374(5) 0.03551(17) 0.0670(13) Uani 1 1 d . U
C16 C 0.7378(5) 0.6275(6) -0.0039(2) 0.0730(13) Uani 1 1 d . U
H16 H 0.6466 0.5833 0.0001 0.088 Uiso 1 1 calc R U
C17 C 0.8072(5) 0.5838(5) -0.04842(18) 0.0657(12) Uani 1 1 d . .
H17 H 0.7632 0.5095 -0.0731 0.079 Uiso 1 1 calc R U
C18 C 0.9407(5) 0.6506(4) -0.05573(16) 0.0552(11) Uani 1 1 d . .
C19 C 1.0026(6) 0.7609(5) -0.01541(17) 0.0660(12) Uani 1 1 d . .
H19 H 1.0933 0.8073 -0.0186 0.079 Uiso 1 1 calc R U
C20 C 0.9328(6) 0.7995(6) 0.02708(18) 0.0730(13) Uani 1 1 d . .
H20 H 0.9772 0.8731 0.0519 0.088 Uiso 1 1 calc R U
C21 C 0.9536(6) 0.4969(6) -0.13789(19) 0.0820(15) Uani 1 1 d . .
H21A H 0.9406 0.3977 -0.1198 0.123 Uiso 1 1 calc R U
H21B H 1.0200 0.4814 -0.1642 0.123 Uiso 1 1 calc R U
H21C H 0.8602 0.5331 -0.1556 0.123 Uiso 1 1 calc R U
C22 C 1.1569(6) 0.6788(6) -0.1034(2) 0.0841(15) Uani 1 1 d . .
H22A H 1.1491 0.7916 -0.1103 0.126 Uiso 1 1 calc R U
H22B H 1.1969 0.6273 -0.1326 0.126 Uiso 1 1 calc R U
H22C H 1.2204 0.6604 -0.0704 0.126 Uiso 1 1 calc R U
N1 N 0.4573(5) 0.7088(5) 0.16915(15) 0.0727(12) Uani 1 1 d . .
N2 N 1.0135(5) 0.6148(4) -0.09903(15) 0.0712(11) Uani 1 1 d . .
O1 O 0.6352(4) 0.8995(4) 0.18163(13) 0.0859(11) Uani 1 1 d . .

loop_
_atom_site_aniso_label
_atom_site_aniso_U_11
_atom_site_aniso_U_22
_atom_site_aniso_U_33
_atom_site_aniso_U_23
_atom_site_aniso_U_13
_atom_site_aniso_U_12
C1 0.058(3) 0.050(2) 0.062(3) -0.0048(19) 0.007(2) -0.0035(19)
C2 0.092(4) 0.069(3) 0.069(3) 0.003(2) 0.018(3) -0.008(3)
C3 0.077(4) 0.079(3) 0.079(3) -0.018(3) 0.027(3) -0.010(3)
C4 0.070(4) 0.103(4) 0.089(4) -0.008(3) 0.016(3) 0.012(3)
C5 0.066(4) 0.106(4) 0.088(4) 0.011(3) 0.003(3) 0.020(3)
C6 0.056(3) 0.076(3) 0.055(2) 0.005(2) 0.002(2) 0.011(2)
C7 0.061(3) 0.095(3) 0.062(3) 0.021(2) 0.000(2) 0.016(2)
C8 0.082(4) 0.137(5) 0.078(3) 0.014(3) -0.008(3) 0.007(4)
C9 0.074(4) 0.083(3) 0.119(4) 0.036(3) 0.005(3) 0.003(3)
C10 0.055(3) 0.070(3) 0.063(3) 0.003(2) 0.001(2) 0.003(2)
C11 0.098(4) 0.083(4) 0.082(3) 0.016(3) -0.025(3) 0.016(3)
C12 0.080(4) 0.096(4) 0.099(4) 0.027(3) 0.003(3) 0.027(3)
C13 0.058(3) 0.097(4) 0.082(3) 0.005(3) 0.002(2) 0.001(3)
C14 0.080(4) 0.085(3) 0.077(3) 0.005(3) 0.001(3) -0.002(3)
C15 0.080(4) 0.063(3) 0.056(3) 0.0068(19) 0.003(2) 0.015(2)
C16 0.059(3) 0.075(3) 0.085(3) 0.020(2) 0.010(2) -0.003(2)
C17 0.072(3) 0.058(3) 0.066(3) 0.002(2) 0.005(2) 0.003(2)
C18 0.067(3) 0.046(2) 0.052(2) 0.0048(17) 0.003(2) 0.003(2)
C19 0.071(3) 0.064(3) 0.060(3) -0.004(2) -0.002(2) 0.002(2)
C20 0.083(4) 0.071(3) 0.064(3) -0.005(2) 0.004(3) 0.005(3)
C21 0.098(4) 0.082(3) 0.065(3) -0.007(2) 0.008(3) -0.006(3)
C22 0.081(4) 0.086(3) 0.088(4) -0.004(3) 0.022(3) -0.004(3)
N1 0.079(3) 0.070(2) 0.070(2) 0.0107(19) 0.014(2) 0.019(2)
N2 0.078(3) 0.071(2) 0.066(2) -0.0057(18) 0.012(2) -0.008(2)
O1 0.072(2) 0.098(2) 0.083(2) 0.0048(18) -0.0079(18) -0.0029(19)

loop_
_atom_type_symbol
_atom_type_description
_atom_type_scat_dispersion_real
_atom_type_scat_dispersion_imag
_atom_type_scat_source
C C 0.0033 0.0016 'International Tables Vol C Tables 4.2.6.8 and 6.1.1.4'
H H 0.0000 0.0000 'International Tables Vol C Tables 4.2.6.8 and 6.1.1.4'
N N 0.0061 0.0033 'International Tables Vol C Tables 4.2.6.8 and 6.1.1.4'
O O 0.0106 0.0060 'International Tables Vol C Tables 4.2.6.8 and 6.1.1.4'

loop_
_geom_angle_atom_site_label_1
_geom_angle_atom_site_label_2
_geom_angle_atom_site_label_3
_geom_angle
C6 C1 C2 120.6(4)
C6 C1 N1 110.1(4)
C2 C1 N1 129.1(4)
C1 C2 C3 118.4(5)
C4 C3 C2 122.1(5)
C3 C4 C5 120.5(5)
C6 C5 C4 117.6(5)
C1 C6 C5 120.7(4)
C1 C6 C7 110.5(4)
C5 C6 C7 128.9(4)
C6 C7 C10 101.4(3)
C6 C7 C8 111.4(5)
C10 C7 C8 112.3(4)
C6 C7 C9 115.5(4)
C10 C7 C9 109.6(4)
C8 C7 C9 106.7(4)
N1 C10 O1 101.7(3)
N1 C10 C7 106.1(4)
O1 C10 C7 110.7(4)
N1 C10 C13 110.6(4)
O1 C10 C13 111.4(4)
C7 C10 C13 115.4(4)
O1 C11 C12 109.0(4)
N1 C12 C11 102.0(4)
C14 C13 C10 126.2(5)
C13 C14 C15 129.3(6)
C20 C15 C16 116.3(4)
C20 C15 C14 120.2(5)
C16 C15 C14 123.3(5)
C15 C16 C17 121.8(4)
C18 C17 C16 120.1(4)
C17 C18 N2 123.0(4)
C17 C18 C19 116.6(4)
N2 C18 C19 120.5(4)
C20 C19 C18 121.7(5)
C15 C20 C19 123.5(5)
C1 N1 C10 105.1(3)
C1 N1 C12 118.0(4)
C10 N1 C12 108.4(4)
C18 N2 C21 119.9(4)
C18 N2 C22 121.3(4)
C21 N2 C22 118.4(4)
C10 O1 C11 105.6(4)

loop_
_geom_bond_atom_site_label_1
_geom_bond_atom_site_label_2
_geom_bond_distance
C1 C6 1.375(6)
C1 C2 1.390(6)
C1 N1 1.426(5)
C2 C3 1.373(7)
C3 C4 1.338(7)
C4 C5 1.419(8)
C5 C6 1.388(7)
C6 C7 1.488(7)
C7 C10 1.526(6)
C7 C8 1.539(7)
C7 C9 1.594(7)
C10 N1 1.464(6)
C10 O1 1.468(5)
C10 C13 1.534(7)
C11 O1 1.472(6)
C11 C12 1.474(8)
C12 N1 1.449(6)
C13 C14 1.274(7)
C14 C15 1.476(7)
C15 C20 1.341(7)
C15 C16 1.420(7)
C16 C17 1.400(6)
C17 C18 1.378(6)
C18 N2 1.375(5)
C18 C19 1.429(6)
C19 C20 1.347(6)
C21 N2 1.442(6)
C22 N2 1.437(6)

loop_
_geom_torsion_atom_site_label_1
_geom_torsion_atom_site_label_2
_geom_torsion_atom_site_label_3
_geom_torsion_atom_site_label_4
_geom_torsion
C6 C1 C2 C3 2.8(7)
N1 C1 C2 C3 -171.1(4)
C1 C2 C3 C4 -0.5(8)
C2 C3 C4 C5 -3.1(8)
C3 C4 C5 C6 4.4(8)
C2 C1 C6 C5 -1.4(7)
N1 C1 C6 C5 173.6(4)
C2 C1 C6 C7 179.2(4)
N1 C1 C6 C7 -5.9(5)
C4 C5 C6 C1 -2.2(8)
C4 C5 C6 C7 177.2(5)
C1 C6 C7 C10 -10.5(5)
C5 C6 C7 C10 170.1(5)
C1 C6 C7 C8 109.2(5)
C5 C6 C7 C8 -70.2(7)
C1 C6 C7 C9 -128.9(4)
C5 C6 C7 C9 51.7(7)
C6 C7 C10 N1 22.5(5)
C8 C7 C10 N1 -96.5(5)
C9 C7 C10 N1 145.1(4)
C6 C7 C10 O1 -87.0(4)
C8 C7 C10 O1 154.0(4)
C9 C7 C10 O1 35.6(5)
C6 C7 C10 C13 145.3(4)
C8 C7 C10 C13 26.4(6)
C9 C7 C10 C13 -92.1(5)
O1 C11 C12 N1 -11.5(6)
N1 C10 C13 C14 -138.2(5)
O1 C10 C13 C14 -25.9(7)
C7 C10 C13 C14 101.4(6)
C10 C13 C14 C15 -171.6(4)
C13 C14 C15 C20 175.4(5)
C13 C14 C15 C16 -0.7(9)
C20 C15 C16 C17 1.3(6)
C14 C15 C16 C17 177.5(4)
C15 C16 C17 C18 -1.5(7)
C16 C17 C18 N2 -178.9(4)
C16 C17 C18 C19 1.3(6)
C17 C18 C19 C20 -1.0(6)
N2 C18 C19 C20 179.2(4)
C16 C15 C20 C19 -1.0(7)
C14 C15 C20 C19 -177.3(4)
C18 C19 C20 C15 0.9(7)
C6 C1 N1 C10 20.5(5)
C2 C1 N1 C10 -165.1(4)
C6 C1 N1 C12 141.4(5)
C2 C1 N1 C12 -44.2(7)
O1 C10 N1 C1 89.2(4)
C7 C10 N1 C1 -26.6(5)
C13 C10 N1 C1 -152.4(4)
O1 C10 N1 C12 -37.8(5)
C7 C10 N1 C12 -153.6(4)
C13 C10 N1 C12 80.6(5)
C11 C12 N1 C1 -88.4(5)
C11 C12 N1 C10 30.7(5)
C17 C18 N2 C21 -3.0(6)
C19 C18 N2 C21 176.7(4)
C17 C18 N2 C22 -175.9(4)
C19 C18 N2 C22 3.8(6)
N1 C10 O1 C11 28.7(4)
C7 C10 O1 C11 141.0(4)
C13 C10 O1 C11 -89.2(5)
C12 C11 O1 C10 -11.1(6)
